data_1571354
loop_
_publ_author_name
'Tricoire, Maxime'
'Hsueh, Fang-Che'
'Keener, Megan'
'Rajeshkumar, Thayalan'
'Scopelliti, Rosario'
'Zivkovic, Ivica'
'Maron, Laurent'
'Mazzanti, Marinella'

_publ_section_title
;
 Siloxide tripodal ligands as a scaffold for stabilizing lanthanides in
 the +4 oxidation state.
;
_journal_issue 18
_journal_name_full 'Chemical science'
_journal_page_first 6874
_journal_page_last 6883
_journal_paper_doi 10.1039/d4sc00051j
_journal_volume 15
_journal_year 2024
_chemical_formula_moiety 'C85 H68 K O4 Si4 Tb, 0.5[C7H8]'
_chemical_formula_sum 'C88.5 H72 K O4 Si4 Tb'
_chemical_formula_weight 1509.921
_space_group_crystal_system triclinic
_space_group_IT_number 2
_space_group_name_Hall '-P 1'
_space_group_name_H-M_alt 'P -1'
_symmetry_Int_Tables_number 2
_atom_sites_solution_primary heavy
_audit_creation_date 2023-09-14
_audit_creation_method
;
Olex2 1.5
(compiled 2023.08.24 svn.re1ec1418 for OlexSys, GUI svn.r6817)
;
_audit_update_record
;
2023-09-22 deposited with the CCDC.	2024-03-22 downloaded from the CCDC.
;
_cell_angle_alpha 77.38(1)
_cell_angle_beta 74.179(9)
_cell_angle_gamma 63.234(11)
_cell_formula_units_Z 2
_cell_length_a 14.0838(14)
_cell_length_b 14.2282(17)
_cell_length_c 21.775(3)
_cell_measurement_reflns_used 4925
_cell_measurement_temperature 200.00(11)
_cell_measurement_theta_max 64.7890
_cell_measurement_theta_min 3.4740
_cell_volume 3725.0(9)
_computing_cell_refinement 'CrysAlisPro 1.171.42.101a (Rigaku OD, 2023)'
_computing_data_collection 'CrysAlisPro 1.171.42.101a (Rigaku OD, 2023)'
_computing_data_reduction 'CrysAlisPro 1.171.42.101a (Rigaku OD, 2023)'
_computing_molecular_graphics 'Olex2 1.5 (Dolomanov et al., 2009)'
_computing_publication_material 'Olex2 1.5 (Dolomanov et al., 2009)'
_computing_structure_refinement 'olex2.refine 1.5 (Bourhis et al., 2015)'
_computing_structure_solution 'SHELXS  (Sheldrick, 2008)'
_diffrn_ambient_environment N~2~
_diffrn_ambient_temperature 200.00(11)
_diffrn_detector 'CCD plate'
_diffrn_detector_area_resol_mean 10.2665
_diffrn_detector_type Atlas
_diffrn_measured_fraction_theta_full 0.9954
_diffrn_measured_fraction_theta_max 0.9581
_diffrn_measurement_details
;
List of Runs (angles in degrees, time in seconds):

  # Type    Start    End  Width  t~exp~   \w     \q     \k     \f   Frames
#--------------------------------------------------------------------------
  1  \w    -78.00  14.00   1.00   10.00    --  -42.01  88.00 135.00   92
  2  \w     -7.00  48.00   1.00   10.00    --   42.01 -88.00  19.00   55
  3  \w    111.00 138.00   1.00   40.00    --  103.49  88.00 135.00   27
  4  \w     42.00  81.00   1.00   40.00    --  103.49 -88.00  19.00   39
  5  \w   -116.00 -19.00   1.00   10.00    --  -42.01 -37.00-150.00   97
  6  \w   -106.00 -19.00   1.00   10.00    --  -42.01 -37.00 -60.00   87
  7  \w    -13.00  12.00   1.00   10.00    --   42.01 -77.00  90.00   25
  8  \w     43.00  83.00   1.00   10.00    --   42.01-125.00 -30.00   40
  9  \w     30.00  58.00   1.00   40.00    --  103.49 -45.00 -90.00   28
 10  \w     33.00 130.00   1.00   40.00    --  103.49 -61.00  30.00   97
 11  \w     29.00 121.00   1.00   40.00    --  103.49 -30.00   0.00   92
 12  \w     30.00 105.00   1.00   40.00    --  103.49-111.00   0.00   75
 13  \w     89.00 178.00   1.00   40.00    --  103.49  30.00-180.00   89
 14  \w     75.00 108.00   1.00   40.00    --  103.49-111.00 150.00   33
 15  \w     65.00 176.00   1.00   40.00    --  103.49  15.00 -60.00  111
 16  \w     55.00 109.00   1.00   40.00    --  103.49-111.00-120.00   54
 17  \w    126.00 177.00   1.00   40.00    --  103.49 111.00 -60.00   51
 18  \w     83.00 145.00   1.00   40.00    --  103.49 178.00  30.00   62
 19  \w    152.00 177.00   1.00   40.00    --  103.49 111.00   0.00   25
 20  \w     30.00 109.00   1.00   40.00    --  103.49-111.00  30.00   79
 21  \w     28.00 129.00   1.00   40.00    --  103.49 -30.00 150.00  101
;
_diffrn_measurement_device 'four-circle diffractometer'
_diffrn_measurement_device_type 'SuperNova, Dual, Cu at home/near, Atlas'
_diffrn_measurement_method '\w scans'
_diffrn_orient_matrix_type 'CrysAlisPro convention (1999,Acta A55,543-557)'
_diffrn_orient_matrix_UB_11 0.1233581000
_diffrn_orient_matrix_UB_12 -0.0323337000
_diffrn_orient_matrix_UB_13 -0.0148646000
_diffrn_orient_matrix_UB_21 -0.0087695000
_diffrn_orient_matrix_UB_22 0.0693320000
_diffrn_orient_matrix_UB_23 -0.0651168000
_diffrn_orient_matrix_UB_31 -0.0184529000
_diffrn_orient_matrix_UB_32 0.0950722000
_diffrn_orient_matrix_UB_33 0.0318501000
_diffrn_radiation_monochromator mirror
_diffrn_radiation_probe x-ray
_diffrn_radiation_type 'Cu K\a'
_diffrn_radiation_wavelength 1.54184
_diffrn_reflns_av_R_equivalents 0.0757
_diffrn_reflns_av_unetI/netI 0.0949
_diffrn_reflns_Laue_measured_fraction_full 0.9954
_diffrn_reflns_Laue_measured_fraction_max 0.9581
_diffrn_reflns_limit_h_max 17
_diffrn_reflns_limit_h_min -15
_diffrn_reflns_limit_k_max 17
_diffrn_reflns_limit_k_min -11
_diffrn_reflns_limit_l_max 26
_diffrn_reflns_limit_l_min -25
_diffrn_reflns_number 29995
_diffrn_reflns_point_group_measured_fraction_full 0.9954
_diffrn_reflns_point_group_measured_fraction_max 0.9581
_diffrn_reflns_theta_full 67.6840
_diffrn_reflns_theta_max 73.00
_diffrn_reflns_theta_min 3.50
_diffrn_source 'micro-focus sealed X-ray tube'
_diffrn_source_type 'SuperNova (Cu) X-ray Source'
_exptl_absorpt_coefficient_mu 6.186
_exptl_absorpt_correction_T_max 0.604
_exptl_absorpt_correction_T_min 0.405
_exptl_absorpt_correction_type analytical
_exptl_absorpt_process_details
;
CrysAlisPro 1.171.42.101a (Rigaku Oxford Diffraction, 2023)
Analytical numeric absorption correction using a multifaceted crystal
model based on expressions derived by R.C. Clark & J.S. Reid.
(Clark, R. C. & Reid, J. S. (1995). Acta Cryst. A51, 887-897)
Empirical absorption correction using spherical harmonics,
implemented in SCALE3 ABSPACK scaling algorithm.
;
_exptl_crystal_colour 'lustrous pale colourless'
_exptl_crystal_density_diffrn 1.346
_exptl_crystal_description irregular
_exptl_crystal_F_000 1539.958
_exptl_crystal_size_max 0.217
_exptl_crystal_size_mid 0.138
_exptl_crystal_size_min 0.116
_refine_diff_density_max 1.2250
_refine_diff_density_min -1.2251
_refine_diff_density_rms 0.1630
_refine_ls_d_res_high 0.8062
_refine_ls_d_res_low 12.6245
_refine_ls_goodness_of_fit_ref 1.0844
_refine_ls_hydrogen_treatment constr
_refine_ls_matrix_type full
_refine_ls_number_constraints 177
_refine_ls_number_parameters 985
_refine_ls_number_reflns 14275
_refine_ls_number_restraints 630
_refine_ls_restrained_S_all 1.0596
_refine_ls_R_factor_all 0.1308
_refine_ls_R_factor_gt 0.0850
_refine_ls_shift/su_max 0.0006
_refine_ls_shift/su_mean 0.0001
_refine_ls_structure_factor_coef Fsqd
_refine_ls_weighting_details 'w=1/[\s^2^(Fo^2^)+(0.0982P)^2^+8.2457P] where P=(Fo^2^+2Fc^2^)/3'
_refine_ls_weighting_scheme calc
_refine_ls_wR_factor_gt 0.2142
_refine_ls_wR_factor_ref 0.2509
_reflns_Friedel_coverage 0.0
_reflns_limit_h_max 17
_reflns_limit_h_min -16
_reflns_limit_k_max 17
_reflns_limit_k_min -16
_reflns_limit_l_max 26
_reflns_limit_l_min 0
_reflns_number_gt 9012
_reflns_number_total 14275
_reflns_threshold_expression I>=2u(I)
_cod_data_source_file d4sc00051j2.cif
_cod_data_source_block mt-374
_cod_depositor_comments 'Adding full bibliography for 1571342--1571354.cif.'
_cod_original_cell_volume 3724.9(8)
_cod_original_formula_sum 'C88.5 H72 K1 O4 Si4 Tb1'
_cod_database_code 1571354
_chemical_oxdiff_formula 'C88.5 H72 O4 Si4 K1 Tb1'
_olex2_refinement_description
;
1. Fixed Uiso
 At 1.2 times of:
  All C(H) groups
 At 1.5 times of:
  All C(H,H,H) groups
2. Restrained distances
 Si4-C67 \\sim Si4-C73 \\sim Si4-C85 \\sim Si4-C79
 with sigma of 0.02
 C98-C104 \\sim C97-C91
 with sigma of 0.02
3. Uiso/Uaniso restraints and constraints
C67 \\sim C72 \\sim C71 \\sim C70 \\sim C69 \\sim C68 \\sim C78 \\sim C77 \\sim
C76 \\sim C75 \\sim C74 \\sim C73 \\sim C79 \\sim C84 \\sim C83 \\sim C82 \\sim
C81 \\sim C80 \\sim C85 \\sim C90 \\sim C89 \\sim C88 \\sim C87 \\sim C86 \\sim
C91 \\sim C96 \\sim C95 \\sim C94 \\sim C93 \\sim C92 \\sim C97 \\sim C98 \\sim
C103 \\sim C102 \\sim C101 \\sim C100 \\sim C99 \\sim C104: within 2A with
sigma of 0.02 and sigma for terminal atoms of 0.04 within 2A
C55 \\sim C56 \\sim C57 \\sim C58 \\sim C59 \\sim C60: within 2A with sigma of
0.02 and sigma for terminal atoms of 0.04 within 2A
4. Others
 Sof(C85)=Sof(C90)=Sof(H90)=Sof(C89)=Sof(H89)=Sof(C88)=Sof(H88)=Sof(C87)=
 Sof(H87)=Sof(C86)=Sof(H86)=1-FVAR(1)
 Sof(C79)=Sof(C84)=Sof(H84)=Sof(C83)=Sof(H83)=Sof(C82)=Sof(H82)=Sof(C81)=
 Sof(H81)=Sof(C80)=Sof(H80)=FVAR(1)
 Sof(C78)=Sof(H78)=Sof(C77)=Sof(H77)=Sof(C76)=Sof(H76)=Sof(C75)=Sof(H75)=
 Sof(C74)=Sof(H74)=Sof(C73)=1-FVAR(2)
 Sof(C67)=Sof(C72)=Sof(H72)=Sof(C71)=Sof(H71)=Sof(C70)=Sof(H70)=Sof(C69)=
 Sof(H69)=Sof(C68)=Sof(H68)=FVAR(2)
 Sof(C98)=Sof(C103)=Sof(H103)=Sof(C102)=Sof(H102)=Sof(C101)=Sof(H101)=
 Sof(C100)=Sof(H100)=Sof(C99)=Sof(H99)=Sof(C104)=Sof(H10a)=Sof(H10b)=Sof(H10c)=
 1-FVAR(3)
 Sof(C91)=Sof(C96)=Sof(H96)=Sof(C95)=Sof(H95)=Sof(C94)=Sof(H94)=Sof(C93)=
 Sof(H93)=Sof(C92)=Sof(H92)=Sof(C97)=Sof(H97a)=Sof(H97b)=Sof(H97c)=FVAR(3)
5.a Aromatic/amide H refined with riding coordinates:
 C2(H2), C4(H4), C6(H6), C8(H8), C9(H9), C10(H10), C11(H11), C14(H14),
 C15(H15), C16(H16), C17(H17), C18(H18), C20(H20), C21(H21), C22(H22), C23(H23),
  C24(H24), C26(H26), C27(H27), C28(H28), C29(H29), C32(H32), C33(H33),
 C34(H34), C35(H35), C36(H36), C38(H38), C39(H39), C40(H40), C41(H41), C42(H42),
  C44(H44), C45(H45), C46(H46), C47(H47), C50(H50), C51(H51), C52(H52),
 C53(H53), C54(H54), C56(H56), C57(H57), C58(H58), C59(H59), C60(H60), C62(H62),
  C63(H63), C64(H64), C65(H65), C66(H66), C72(H72), C71(H71), C70(H70),
 C69(H69), C68(H68), C78(H78), C77(H77), C76(H76), C75(H75), C74(H74), C84(H84),
  C83(H83), C82(H82), C81(H81), C80(H80), C90(H90), C89(H89), C88(H88),
 C87(H87), C86(H86), C96(H96), C95(H95), C94(H94), C93(H93), C92(H92),
 C103(H103), C102(H102), C101(H101), C100(H100), C99(H99)
5.b Fitted hexagon refined as free rotating group:
 C67(C72,C71,C70,C69,C68), C78(C77,C76,C75,C74,C73), C79(C84,C83,C82,C81,C80),
 C85(C90,C89,C88,C87,C86), C91(C96,C95,C94,C93,C92), C98(C103,C102,C101,C100,
 C99)
5.c Idealised Me refined as rotating group:
 C97(H97a,H97b,H97c), C104(H10a,H10b,H10c)
;
_smtbx_masks_special_details
;
A solvent mask was calculated and 46 electrons were 
found in a volume of 342\%A^3^ in 1 void per unit cell. 
This is consistent with the presence of 
0.5[C7H8] per Asymmetric Unit 
which account for 50 electrons 
per unit cell.
;
_smtbx_masks_void_probe_radius 1.2
_smtbx_masks_void_truncation_radius 1.2
_olex2_date_sample_data_collection 2023-09-12
_olex2_submission_special_instructions 'No special instructions were received'
_oxdiff_exptl_absorpt_empirical_details
;
Empirical correction (ABSPACK) includes:
- Absorption correction using spherical harmonics
- Frame scaling
- Detector area scaling
- B-factor correction
;
_oxdiff_exptl_absorpt_empirical_full_max 1.751
_oxdiff_exptl_absorpt_empirical_full_min 0.662

loop_
_space_group_symop_id
_space_group_symop_operation_xyz
1 x,y,z
2 -x,-y,-z

loop_
_atom_site_label
_atom_site_type_symbol
_atom_site_fract_x
_atom_site_fract_y
_atom_site_fract_z
_atom_site_U_iso_or_equiv
_atom_site_adp_type
_atom_site_occupancy
_atom_site_refinement_flags_posn
_atom_site_refinement_flags_adp
_atom_site_refinement_flags_occupancy
_atom_site_disorder_group
Tb1 Tb 0.78392(11) 0.59631(15) 0.72759(9) 0.0802(8) Uani 1.000000 . . . .
K1 K 0.49937(18) 0.6365(2) 0.81450(11) 0.0790(6) Uani 1.000000 . . . .
Si1 Si 0.61076(17) 0.51997(17) 0.66670(11) 0.0511(5) Uani 1.000000 . . . .
Si2 Si 1.04133(18) 0.36770(19) 0.74383(11) 0.0563(5) Uani 1.000000 . . . .
Si3 Si 0.80236(19) 0.84126(17) 0.63891(12) 0.0567(6) Uani 1.000000 . . . .
Si4 Si 0.7043(2) 0.6286(2) 0.89333(14) 0.0720(7) Uani 1.000000 D . . .
O1 O 0.6573(4) 0.5706(5) 0.7029(3) 0.0582(14) Uani 1.000000 . . . .
O2 O 0.9294(5) 0.4705(5) 0.7527(3) 0.0600(14) Uani 1.000000 . . . .
O3 O 0.7835(5) 0.7466(4) 0.6864(3) 0.0631(15) Uani 1.000000 . . . .
O4 O 0.6882(6) 0.6233(6) 0.8245(3) 0.0732(17) Uani 1.000000 . . . .
C1 C 0.8649(6) 0.4632(6) 0.5902(4) 0.0511(18) Uani 1.000000 . . . .
C2 C 0.9647(6) 0.4313(6) 0.6068(4) 0.0509(17) Uani 1.000000 . . . .
H2 H 1.0038(6) 0.3592(6) 0.6216(4) 0.061(2) Uiso 1.000000 R . . .
C3 C 1.0076(7) 0.5051(6) 0.6017(4) 0.0522(18) Uani 1.000000 . . . .
C4 C 0.9525(6) 0.6085(7) 0.5782(4) 0.0545(19) Uani 1.000000 . . . .
H4 H 0.9822(6) 0.6582(7) 0.5744(4) 0.065(2) Uiso 1.000000 R . . .
C5 C 0.8538(6) 0.6418(6) 0.5599(4) 0.0495(17) Uani 1.000000 . . . .
C6 C 0.8129(7) 0.5687(6) 0.5660(4) 0.0535(18) Uani 1.000000 . . . .
H6 H 0.7460(7) 0.5908(6) 0.5531(4) 0.064(2) Uiso 1.000000 R . . .
C7 C 0.8229(7) 0.3825(6) 0.5954(4) 0.0525(18) Uani 1.000000 . . . .
C8 C 0.8916(7) 0.2888(6) 0.5677(4) 0.058(2) Uani 1.000000 . . . .
H8 H 0.9642(7) 0.2781(6) 0.5480(4) 0.070(2) Uiso 1.000000 R . . .
C9 C 0.8592(8) 0.2122(7) 0.5676(5) 0.067(2) Uani 1.000000 . . . .
H9 H 0.9078(8) 0.1496(7) 0.5479(5) 0.080(3) Uiso 1.000000 R . . .
C10 C 0.7513(8) 0.2281(7) 0.5975(5) 0.067(2) Uani 1.000000 . . . .
H10 H 0.7260(8) 0.1759(7) 0.5985(5) 0.081(3) Uiso 1.000000 R . . .
C11 C 0.6844(8) 0.3188(6) 0.6245(4) 0.059(2) Uani 1.000000 . . . .
H11 H 0.6121(8) 0.3284(6) 0.6444(4) 0.071(2) Uiso 1.000000 R . . .
C12 C 0.7153(6) 0.3988(6) 0.6250(4) 0.0512(18) Uani 1.000000 . . . .
C13 C 0.5136(7) 0.4750(8) 0.7306(4) 0.060(2) Uani 1.000000 . . . .
C14 C 0.5531(10) 0.4015(9) 0.7806(5) 0.079(3) Uani 1.000000 . . . .
H14 H 0.6285(10) 0.3724(9) 0.7805(5) 0.095(3) Uiso 1.000000 R . . .
C15 C 0.4865(13) 0.3689(11) 0.8307(6) 0.099(4) Uani 1.000000 . . . .
H15 H 0.5167(13) 0.3195(11) 0.8648(6) 0.119(5) Uiso 1.000000 R . . .
C16 C 0.3802(13) 0.4050(13) 0.8324(6) 0.109(5) Uani 1.000000 . . . .
H16 H 0.3362(13) 0.3789(13) 0.8662(6) 0.131(6) Uiso 1.000000 R . . .
C17 C 0.3360(11) 0.4804(14) 0.7848(6) 0.111(5) Uani 1.000000 . . . .
H17 H 0.2602(11) 0.5093(14) 0.7862(6) 0.133(6) Uiso 1.000000 R . . .
C18 C 0.4040(8) 0.5148(9) 0.7336(5) 0.078(3) Uani 1.000000 . . . .
H18 H 0.3730(8) 0.5667(9) 0.7005(5) 0.094(3) Uiso 1.000000 R . . .
C19 C 0.5351(6) 0.6202(7) 0.6051(4) 0.0541(18) Uani 1.000000 . . . .
C20 C 0.4783(7) 0.5938(8) 0.5727(4) 0.062(2) Uani 1.000000 . . . .
H20 H 0.4730(7) 0.5277(8) 0.5847(4) 0.075(3) Uiso 1.000000 R . . .
C21 C 0.4303(8) 0.6626(9) 0.5238(5) 0.074(3) Uani 1.000000 . . . .
H21 H 0.3915(8) 0.6440(9) 0.5025(5) 0.089(3) Uiso 1.000000 R . . .
C22 C 0.4380(9) 0.7569(9) 0.5058(6) 0.085(3) Uani 1.000000 . . . .
H22 H 0.4043(9) 0.8037(9) 0.4719(6) 0.102(4) Uiso 1.000000 R . . .
C23 C 0.4933(8) 0.7857(8) 0.5354(6) 0.091(4) Uani 1.000000 . . . .
H23 H 0.4994(8) 0.8512(8) 0.5220(6) 0.109(4) Uiso 1.000000 R . . .
C24 C 0.5406(7) 0.7166(7) 0.5858(5) 0.068(2) Uani 1.000000 . . . .
H24 H 0.5777(7) 0.7368(7) 0.6074(5) 0.082(3) Uiso 1.000000 R . . .
C25 C 1.1159(6) 0.4664(6) 0.6181(4) 0.0504(17) Uani 1.000000 . . . .
C26 C 1.1928(7) 0.4970(7) 0.5748(4) 0.0540(18) Uani 1.000000 . . . .
H26 H 1.1717(7) 0.5478(7) 0.5391(4) 0.065(2) Uiso 1.000000 R . . .
C27 C 1.2985(7) 0.4554(7) 0.5825(4) 0.060(2) Uani 1.000000 . . . .
H27 H 1.3501(7) 0.4758(7) 0.5517(4) 0.072(2) Uiso 1.000000 R . . .
C28 C 1.3287(7) 0.3844(9) 0.6349(5) 0.073(3) Uani 1.000000 . . . .
H28 H 1.4016(7) 0.3548(9) 0.6405(5) 0.087(3) Uiso 1.000000 R . . .
C29 C 1.2517(7) 0.3558(7) 0.6801(4) 0.063(2) Uani 1.000000 . . . .
H29 H 1.2737(7) 0.3069(7) 0.7163(4) 0.075(3) Uiso 1.000000 R . . .
C30 C 1.1431(6) 0.3964(7) 0.6741(4) 0.0522(18) Uani 1.000000 . . . .
C31 C 1.0169(7) 0.2523(7) 0.7339(4) 0.059(2) Uani 1.000000 . . . .
C32 C 1.0964(9) 0.1579(9) 0.7129(5) 0.078(3) Uani 1.000000 . . . .
H32 H 1.1697(9) 0.1492(9) 0.7040(5) 0.093(3) Uiso 1.000000 R . . .
C33 C 1.0778(10) 0.0759(9) 0.7041(6) 0.087(3) Uani 1.000000 . . . .
H33 H 1.1361(10) 0.0145(9) 0.6873(6) 0.104(4) Uiso 1.000000 R . . .
C34 C 0.9739(12) 0.0840(10) 0.7199(6) 0.096(4) Uani 1.000000 . . . .
H34 H 0.9590(12) 0.0269(10) 0.7161(6) 0.115(4) Uiso 1.000000 R . . .
C35 C 0.8903(11) 0.1768(10) 0.7417(6) 0.087(3) Uani 1.000000 . . . .
H35 H 0.8174(11) 0.1846(10) 0.7511(6) 0.105(4) Uiso 1.000000 R . . .
C36 C 0.9127(8) 0.2582(9) 0.7497(5) 0.076(3) Uani 1.000000 . . . .
H36 H 0.8548(8) 0.3199(9) 0.7665(5) 0.091(3) Uiso 1.000000 R . . .
C37 C 1.1058(7) 0.3275(8) 0.8168(4) 0.061(2) Uani 1.000000 . . . .
C38 C 1.1733(10) 0.2244(10) 0.8333(6) 0.086(3) Uani 1.000000 . . . .
H38 H 1.1875(10) 0.1704(10) 0.8087(6) 0.103(4) Uiso 1.000000 R . . .
C39 C 1.2214(10) 0.1995(11) 0.8868(6) 0.095(4) Uani 1.000000 . . . .
H39 H 1.2704(10) 0.1288(11) 0.8976(6) 0.114(4) Uiso 1.000000 R . . .
C40 C 1.1980(11) 0.2756(12) 0.9226(6) 0.095(4) Uani 1.000000 . . . .
H40 H 1.2297(11) 0.2575(12) 0.9593(6) 0.114(4) Uiso 1.000000 R . . .
C41 C 1.1288(11) 0.3799(12) 0.9077(6) 0.095(4) Uani 1.000000 . . . .
H41 H 1.1116(11) 0.4329(12) 0.9339(6) 0.115(4) Uiso 1.000000 R . . .
C42 C 1.0847(8) 0.4050(10) 0.8526(5) 0.078(3) Uani 1.000000 . . . .
H42 H 1.0399(8) 0.4765(10) 0.8401(5) 0.094(3) Uiso 1.000000 R . . .
C43 C 0.7997(6) 0.7535(6) 0.5303(4) 0.0548(19) Uani 1.000000 . . . .
C44 C 0.7682(7) 0.7649(7) 0.4715(4) 0.061(2) Uani 1.000000 . . . .
H44 H 0.7763(7) 0.7046(7) 0.4550(4) 0.073(2) Uiso 1.000000 R . . .
C45 C 0.7261(8) 0.8632(8) 0.4389(5) 0.069(2) Uani 1.000000 . . . .
H45 H 0.7001(8) 0.8711(8) 0.4013(5) 0.083(3) Uiso 1.000000 R . . .
C46 C 0.7204(9) 0.9503(7) 0.4589(5) 0.075(3) Uani 1.000000 . . . .
H46 H 0.6970(9) 1.0171(7) 0.4336(5) 0.090(3) Uiso 1.000000 R . . .
C47 C 0.7495(8) 0.9392(7) 0.5170(5) 0.067(2) Uani 1.000000 . . . .
H47 H 0.7439(8) 1.0000(7) 0.5317(5) 0.080(3) Uiso 1.000000 R . . .
C48 C 0.7868(6) 0.8415(6) 0.5547(5) 0.057(2) Uani 1.000000 . . . .
C49 C 0.6964(8) 0.9707(7) 0.6683(5) 0.065(2) Uani 1.000000 . . . .
C50 C 0.5954(8) 1.0222(7) 0.6533(5) 0.073(3) Uani 1.000000 . . . .
H50 H 0.5790(8) 0.9942(7) 0.6237(5) 0.087(3) Uiso 1.000000 R . . .
C51 C 0.5158(9) 1.1137(8) 0.6793(6) 0.080(3) Uani 1.000000 . . . .
H51 H 0.4489(9) 1.1494(8) 0.6650(6) 0.097(3) Uiso 1.000000 R . . .
C52 C 0.5335(9) 1.1527(9) 0.7255(6) 0.085(3) Uani 1.000000 . . . .
H52 H 0.4785(9) 1.2132(9) 0.7451(6) 0.102(4) Uiso 1.000000 R . . .
C53 C 0.6331(9) 1.1012(9) 0.7424(6) 0.084(3) Uani 1.000000 . . . .
H53 H 0.6470(9) 1.1270(9) 0.7742(6) 0.100(4) Uiso 1.000000 R . . .
C54 C 0.7132(9) 1.0138(9) 0.7148(5) 0.079(3) Uani 1.000000 . . . .
H54 H 0.7816(9) 0.9815(9) 0.7273(5) 0.095(3) Uiso 1.000000 R . . .
C55 C 0.9414(8) 0.8333(7) 0.6343(5) 0.068(2) Uani 1.000000 . U . .
C56 C 0.9727(9) 0.9107(9) 0.5980(6) 0.081(3) Uani 1.000000 . U . .
H56 H 0.9215(9) 0.9710(9) 0.5778(6) 0.097(3) Uiso 1.000000 R . . .
C57 C 1.0762(10) 0.9032(12) 0.5903(7) 0.101(3) Uani 1.000000 . U . .
H57 H 1.0956(10) 0.9583(12) 0.5659(7) 0.122(4) Uiso 1.000000 R . . .
C58 C 1.1501(10) 0.8158(13) 0.6182(8) 0.110(4) Uani 1.000000 . U . .
H58 H 1.2221(10) 0.8094(13) 0.6123(8) 0.132(5) Uiso 1.000000 R . . .
C59 C 1.1230(11) 0.7384(12) 0.6539(9) 0.116(4) Uani 1.000000 . U . .
H59 H 1.1759(11) 0.6777(12) 0.6729(9) 0.139(5) Uiso 1.000000 R . . .
C60 C 1.0182(10) 0.7469(10) 0.6632(7) 0.097(3) Uani 1.000000 . U . .
H60 H 0.9989(10) 0.6930(10) 0.6897(7) 0.116(4) Uiso 1.000000 R . . .
C61 C 0.7519(9) 0.4958(9) 0.9401(5) 0.074(3) Uani 1.000000 . . . .
C62 C 0.8222(10) 0.4046(10) 0.9100(6) 0.088(3) Uani 1.000000 . . . .
H62 H 0.8390(10) 0.4111(10) 0.8644(6) 0.106(4) Uiso 1.000000 R . . .
C63 C 0.8686(11) 0.3058(10) 0.9426(7) 0.099(4) Uani 1.000000 . . . .
H63 H 0.9168(11) 0.2468(10) 0.9196(7) 0.118(4) Uiso 1.000000 R . . .
C64 C 0.8446(12) 0.2930(11) 1.0087(7) 0.100(4) Uani 1.000000 . . . .
H64 H 0.8755(12) 0.2253(11) 1.0319(7) 0.120(5) Uiso 1.000000 R . . .
C65 C 0.7753(13) 0.3801(12) 1.0406(6) 0.106(4) Uani 1.000000 . . . .
H65 H 0.7579(13) 0.3715(12) 1.0862(6) 0.128(5) Uiso 1.000000 R . . .
C66 C 0.7300(11) 0.4804(11) 1.0081(6) 0.094(3) Uani 1.000000 . . . .
H66 H 0.6838(11) 0.5391(11) 1.0317(6) 0.113(4) Uiso 1.000000 R . . .
C67 C 0.8130(15) 0.6779(18) 0.8824(10) 0.085(4) Uani 0.60(3) D U P 1
C72 C 0.880(2) 0.6350(18) 0.9272(10) 0.089(4) Uani 0.60(3) G U P 1
H72 H 0.869(2) 0.5845(18) 0.9616(10) 0.107(5) Uiso 0.60(3) R . P 1
C71 C 0.9627(16) 0.6659(17) 0.9216(9) 0.098(5) Uani 0.60(3) G U P 1
H71 H 1.0084(16) 0.6365(17) 0.9522(9) 0.118(5) Uiso 0.60(3) R . P 1
C70 C 0.9787(16) 0.7398(19) 0.8713(8) 0.103(5) Uani 0.60(3) G U P 1
H70 H 1.0354(16) 0.7609(19) 0.8675(8) 0.123(6) Uiso 0.60(3) R . P 1
C69 C 0.912(2) 0.783(2) 0.8266(8) 0.111(5) Uani 0.60(3) G U P 1
H69 H 0.923(2) 0.833(2) 0.7922(8) 0.133(6) Uiso 0.60(3) R . P 1
C68 C 0.8290(17) 0.7518(17) 0.8321(9) 0.097(5) Uani 0.60(3) G U P 1
H68 H 0.7833(17) 0.7812(17) 0.8015(9) 0.117(5) Uiso 0.60(3) R . P 1
C78 C 0.893(3) 0.638(2) 0.9178(17) 0.086(5) Uani 0.40(3) . U P 2
H78 H 0.909(3) 0.570(2) 0.9421(17) 0.103(6) Uiso 0.40(3) R . P 2
C77 C 0.960(2) 0.689(3) 0.9120(15) 0.096(5) Uani 0.40(3) G U P 2
H77 H 1.020(2) 0.657(3) 0.9322(15) 0.116(6) Uiso 0.40(3) R . P 2
C76 C 0.937(2) 0.788(3) 0.8765(13) 0.102(5) Uani 0.40(3) G U P 2
H76 H 0.982(2) 0.824(3) 0.8725(13) 0.123(7) Uiso 0.40(3) R . P 2
C75 C 0.848(3) 0.836(2) 0.8468(14) 0.107(5) Uani 0.40(3) G U P 2
H75 H 0.832(3) 0.903(2) 0.8225(14) 0.128(7) Uiso 0.40(3) R . P 2
C74 C 0.782(2) 0.784(3) 0.8527(15) 0.097(5) Uani 0.40(3) G U P 2
H74 H 0.721(2) 0.817(3) 0.8324(15) 0.117(6) Uiso 0.40(3) R . P 2
C73 C 0.804(2) 0.685(3) 0.8882(15) 0.085(5) Uani 0.40(3) DG U P 2
C79 C 0.5685(12) 0.7027(19) 0.9482(12) 0.093(5) Uani 0.58(2) D U P 1
C84 C 0.5410(14) 0.8000(18) 0.9677(11) 0.108(5) Uani 0.58(2) G U P 1
H84 H 0.5900(14) 0.8329(18) 0.9534(11) 0.130(6) Uiso 0.58(2) R . P 1
C83 C 0.4419(15) 0.8491(14) 1.0081(10) 0.117(5) Uani 0.58(2) G U P 1
H83 H 0.4231(15) 0.9156(14) 1.0215(10) 0.141(7) Uiso 0.58(2) R . P 1
C82 C 0.3702(10) 0.8010(17) 1.0290(9) 0.113(6) Uani 0.58(2) G U P 1
H82 H 0.3024(10) 0.8346(17) 1.0566(9) 0.136(7) Uiso 0.58(2) R . P 1
C81 C 0.3976(12) 0.7037(17) 1.0094(9) 0.107(6) Uani 0.58(2) G U P 1
H81 H 0.3486(12) 0.6708(17) 1.0237(9) 0.128(7) Uiso 0.58(2) R . P 1
C80 C 0.4968(14) 0.6546(15) 0.9690(11) 0.095(5) Uani 0.58(2) G U P 1
H80 H 0.5155(14) 0.5881(15) 0.9557(11) 0.114(6) Uiso 0.58(2) R . P 1
C85 C 0.5747(19) 0.722(3) 0.9440(18) 0.097(6) Uani 0.42(2) D U P 2
C90 C 0.5730(19) 0.815(3) 0.9564(18) 0.115(6) Uani 0.42(2) G U P 2
H90 H 0.6352(19) 0.829(3) 0.9403(18) 0.138(7) Uiso 0.42(2) R . P 2
C89 C 0.480(2) 0.885(2) 0.9925(16) 0.126(7) Uani 0.42(2) G U P 2
H89 H 0.479(2) 0.948(2) 1.0010(16) 0.151(8) Uiso 0.42(2) R . P 2
C88 C 0.3895(16) 0.863(2) 1.0160(13) 0.113(6) Uani 0.42(2) G U P 2
H88 H 0.3262(16) 0.911(2) 1.0407(13) 0.135(7) Uiso 0.42(2) R . P 2
C87 C 0.3912(18) 0.771(3) 1.0036(13) 0.110(6) Uani 0.42(2) G U P 2
H87 H 0.3290(18) 0.756(3) 1.0197(13) 0.132(7) Uiso 0.42(2) R . P 2
C86 C 0.484(2) 0.700(2) 0.9675(16) 0.103(5) Uani 0.42(2) G U P 2
H86 H 0.485(2) 0.637(2) 0.9590(16) 0.124(6) Uiso 0.42(2) R . P 2
C91 C 0.3968(15) 0.8951(16) 0.7990(8) 0.107(5) Uani 0.599(14) D U P 1
C96 C 0.4143(17) 0.871(2) 0.7371(8) 0.111(5) Uani 0.599(14) G U P 1
H96 H 0.4707(17) 0.882(2) 0.7048(8) 0.133(6) Uiso 0.599(14) R . P 1
C95 C 0.349(2) 0.833(2) 0.7225(7) 0.108(5) Uani 0.599(14) G U P 1
H95 H 0.361(2) 0.816(2) 0.6802(7) 0.130(6) Uiso 0.599(14) R . P 1
C94 C 0.2670(16) 0.8174(19) 0.7698(9) 0.110(5) Uani 0.599(14) G U P 1
H94 H 0.2226(16) 0.7909(19) 0.7598(9) 0.132(6) Uiso 0.599(14) R . P 1
C93 C 0.2494(14) 0.8411(16) 0.8317(8) 0.108(5) Uani 0.599(14) G U P 1
H93 H 0.1931(14) 0.8307(16) 0.8640(8) 0.130(6) Uiso 0.599(14) R . P 1
C92 C 0.3143(16) 0.8799(16) 0.8463(6) 0.105(5) Uani 0.599(14) G U P 1
H92 H 0.3023(16) 0.8961(16) 0.8886(6) 0.127(6) Uiso 0.599(14) R . P 1
C97 C 0.477(2) 0.927(2) 0.8145(12) 0.118(6) Uani 0.599(14) D U P 1
H97a H 0.467(12) 0.922(16) 0.8612(12) 0.177(9) Uiso 0.599(14) GR . P 1
H97b H 0.551(2) 0.879(10) 0.797(9) 0.177(9) Uiso 0.599(14) GR . P 1
H97c H 0.463(11) 1.000(6) 0.796(9) 0.177(9) Uiso 0.599(14) GR . P 1
C98 C 0.279(2) 0.839(3) 0.7866(14) 0.104(5) Uani 0.401(14) D U P 2
C103 C 0.294(2) 0.865(3) 0.8402(10) 0.105(5) Uani 0.401(14) G U P 2
H103 H 0.244(2) 0.865(3) 0.8801(10) 0.126(6) Uiso 0.401(14) R . P 2
C102 C 0.380(2) 0.891(2) 0.8355(11) 0.109(6) Uani 0.401(14) G U P 2
H102 H 0.390(2) 0.909(2) 0.8722(11) 0.131(7) Uiso 0.401(14) R . P 2
C101 C 0.452(2) 0.890(3) 0.7772(14) 0.111(6) Uani 0.401(14) G U P 2
H101 H 0.511(2) 0.907(3) 0.7740(14) 0.133(7) Uiso 0.401(14) R . P 2
C100 C 0.437(3) 0.863(3) 0.7236(11) 0.115(6) Uani 0.401(14) G U P 2
H100 H 0.486(3) 0.863(3) 0.6838(11) 0.138(7) Uiso 0.401(14) R . P 2
C99 C 0.351(3) 0.838(4) 0.7283(12) 0.110(5) Uani 0.401(14) G U P 2
H99 H 0.341(3) 0.820(4) 0.6917(12) 0.132(7) Uiso 0.401(14) R . P 2
C104 C 0.191(3) 0.807(3) 0.7875(18) 0.114(7) Uani 0.401(14) D U P 2
H10a H 0.174(17) 0.82(2) 0.744(4) 0.171(10) Uiso 0.401(14) GR . P 2
H10b H 0.214(9) 0.731(5) 0.800(14) 0.171(10) Uiso 0.401(14) GR . P 2
H10c H 0.125(8) 0.845(18) 0.818(10) 0.171(10) Uiso 0.401(14) GR . P 2

loop_
_atom_site_aniso_label
_atom_site_aniso_U_11
_atom_site_aniso_U_22
_atom_site_aniso_U_33
_atom_site_aniso_U_12
_atom_site_aniso_U_13
_atom_site_aniso_U_23
Tb1 0.0503(9) 0.1111(15) 0.0927(16) -0.0399(8) -0.0275(8) -0.0065(10)
K1 0.0610(12) 0.1020(16) 0.0763(14) -0.0291(11) -0.0132(10) -0.0260(12)
Si1 0.0437(11) 0.0581(12) 0.0585(13) -0.0269(9) -0.0106(9) -0.0064(10)
Si2 0.0475(12) 0.0704(14) 0.0522(12) -0.0280(11) -0.0082(10) -0.0040(10)
Si3 0.0511(12) 0.0477(11) 0.0744(15) -0.0222(10) -0.0121(11) -0.0093(10)
Si4 0.0635(15) 0.0915(19) 0.0693(16) -0.0349(14) -0.0184(13) -0.0129(13)
O1 0.043(3) 0.072(4) 0.075(4) -0.031(3) -0.022(3) -0.007(3)
O2 0.053(3) 0.070(4) 0.056(3) -0.027(3) -0.009(3) -0.005(3)
O3 0.076(4) 0.053(3) 0.074(4) -0.034(3) -0.021(3) -0.009(3)
O4 0.077(4) 0.092(5) 0.067(4) -0.047(4) -0.017(3) -0.012(3)
C1 0.048(4) 0.053(4) 0.056(5) -0.025(4) -0.008(4) -0.007(3)
C2 0.045(4) 0.058(5) 0.049(4) -0.025(4) -0.002(3) -0.007(3)
C3 0.050(4) 0.058(5) 0.054(5) -0.029(4) -0.005(4) -0.009(4)
C4 0.046(4) 0.068(5) 0.053(5) -0.031(4) -0.002(4) -0.008(4)
C5 0.046(4) 0.045(4) 0.056(5) -0.018(3) -0.008(4) -0.008(3)
C6 0.051(4) 0.054(4) 0.052(4) -0.023(4) -0.005(4) -0.003(3)
C7 0.054(4) 0.057(5) 0.047(4) -0.025(4) -0.012(4) 0.001(3)
C8 0.056(5) 0.052(4) 0.062(5) -0.020(4) -0.013(4) -0.003(4)
C9 0.069(6) 0.059(5) 0.073(6) -0.028(4) -0.014(5) -0.008(4)
C10 0.076(6) 0.057(5) 0.088(7) -0.039(5) -0.030(5) -0.003(5)
C11 0.064(5) 0.053(5) 0.070(5) -0.031(4) -0.023(4) -0.000(4)
C12 0.050(4) 0.061(5) 0.048(4) -0.025(4) -0.019(4) -0.001(3)
C13 0.053(5) 0.088(6) 0.054(5) -0.048(5) -0.002(4) -0.008(4)
C14 0.089(8) 0.086(7) 0.063(6) -0.048(6) -0.003(5) -0.001(5)
C15 0.140(12) 0.104(9) 0.076(8) -0.076(9) -0.024(8) 0.006(6)
C16 0.136(12) 0.169(14) 0.069(8) -0.118(12) 0.012(8) -0.024(8)
C17 0.086(8) 0.199(15) 0.075(8) -0.092(10) 0.023(7) -0.044(9)
C18 0.066(6) 0.113(8) 0.065(6) -0.050(6) -0.003(5) -0.013(6)
C19 0.045(4) 0.059(5) 0.056(5) -0.023(4) -0.007(4) -0.005(4)
C20 0.054(5) 0.071(6) 0.063(5) -0.026(4) -0.016(4) -0.004(4)
C21 0.065(6) 0.090(7) 0.061(6) -0.026(5) -0.016(5) -0.003(5)
C22 0.057(6) 0.095(8) 0.080(7) -0.018(6) -0.019(5) 0.009(6)
C23 0.053(5) 0.064(6) 0.123(10) -0.017(5) -0.003(6) 0.017(6)
C24 0.049(5) 0.062(5) 0.093(7) -0.024(4) -0.010(5) -0.009(5)
C25 0.045(4) 0.058(4) 0.051(4) -0.022(4) -0.004(3) -0.017(4)
C26 0.052(4) 0.059(5) 0.054(5) -0.029(4) -0.004(4) -0.007(4)
C27 0.046(4) 0.069(5) 0.065(5) -0.032(4) -0.002(4) -0.000(4)
C28 0.041(4) 0.099(7) 0.074(6) -0.032(5) -0.001(4) -0.009(5)
C29 0.048(5) 0.070(5) 0.062(5) -0.019(4) -0.010(4) -0.003(4)
C30 0.041(4) 0.069(5) 0.052(4) -0.029(4) -0.006(3) -0.009(4)
C31 0.057(5) 0.070(5) 0.047(4) -0.028(4) -0.015(4) 0.007(4)
C32 0.070(6) 0.082(7) 0.084(7) -0.037(6) -0.013(5) -0.003(5)
C33 0.088(8) 0.076(7) 0.096(8) -0.035(6) -0.013(6) -0.012(6)
C34 0.130(11) 0.090(8) 0.093(8) -0.073(8) -0.019(8) -0.004(6)
C35 0.087(8) 0.098(8) 0.090(8) -0.047(7) -0.027(6) -0.004(6)
C36 0.054(5) 0.096(7) 0.075(6) -0.025(5) -0.015(5) -0.014(5)
C37 0.046(4) 0.086(6) 0.051(5) -0.033(4) -0.006(4) -0.001(4)
C38 0.088(8) 0.096(8) 0.083(7) -0.044(7) -0.023(6) -0.009(6)
C39 0.083(8) 0.103(9) 0.094(9) -0.035(7) -0.038(7) 0.015(7)
C40 0.091(9) 0.128(11) 0.075(8) -0.054(8) -0.024(6) -0.002(7)
C41 0.098(9) 0.123(11) 0.071(7) -0.047(8) -0.021(7) -0.015(7)
C42 0.064(6) 0.111(8) 0.069(6) -0.044(6) -0.011(5) -0.015(6)
C43 0.046(4) 0.051(4) 0.066(5) -0.024(4) -0.007(4) -0.002(4)
C44 0.055(5) 0.064(5) 0.061(5) -0.025(4) -0.006(4) -0.010(4)
C45 0.065(6) 0.070(6) 0.065(6) -0.027(5) -0.008(5) -0.002(4)
C46 0.078(7) 0.054(5) 0.073(6) -0.017(5) -0.011(5) 0.004(4)
C47 0.069(6) 0.046(5) 0.086(7) -0.031(4) -0.003(5) -0.011(4)
C48 0.040(4) 0.043(4) 0.080(6) -0.011(3) -0.008(4) -0.008(4)
C49 0.064(5) 0.070(6) 0.068(6) -0.037(5) -0.009(5) -0.008(4)
C50 0.072(6) 0.061(5) 0.089(7) -0.030(5) -0.019(5) -0.007(5)
C51 0.066(6) 0.072(6) 0.094(8) -0.024(5) -0.009(6) -0.010(5)
C52 0.068(7) 0.085(7) 0.089(8) -0.022(6) -0.004(6) -0.020(6)
C53 0.080(7) 0.083(7) 0.092(8) -0.033(6) -0.006(6) -0.034(6)
C54 0.065(6) 0.085(7) 0.087(7) -0.030(5) -0.015(5) -0.016(6)
C55 0.057(5) 0.061(5) 0.093(6) -0.026(4) -0.016(4) -0.019(4)
C56 0.072(6) 0.092(6) 0.094(7) -0.046(5) -0.010(5) -0.019(5)
C57 0.072(6) 0.144(9) 0.108(8) -0.063(5) 0.005(5) -0.040(6)
C58 0.055(6) 0.146(10) 0.140(10) -0.041(5) -0.011(5) -0.052(7)
C59 0.076(7) 0.115(9) 0.167(10) -0.027(5) -0.051(6) -0.033(6)
C60 0.080(6) 0.085(6) 0.142(9) -0.038(5) -0.048(5) -0.006(5)
C61 0.071(6) 0.100(8) 0.061(6) -0.046(6) -0.008(5) -0.012(5)
C62 0.097(8) 0.092(8) 0.081(8) -0.052(7) -0.004(6) -0.006(6)
C63 0.092(9) 0.089(8) 0.102(10) -0.037(7) -0.001(7) -0.010(7)
C64 0.114(10) 0.090(9) 0.091(9) -0.046(8) -0.030(8) 0.021(7)
C65 0.130(12) 0.119(11) 0.070(8) -0.060(10) -0.019(8) 0.007(7)
C66 0.103(9) 0.099(9) 0.083(8) -0.043(7) -0.022(7) -0.009(6)
C67 0.096(8) 0.114(8) 0.073(7) -0.063(6) -0.024(5) -0.010(5)
C72 0.085(8) 0.124(9) 0.082(8) -0.062(5) -0.018(5) -0.014(5)
C71 0.094(8) 0.137(10) 0.090(8) -0.068(6) -0.025(5) -0.010(6)
C70 0.107(10) 0.138(11) 0.095(8) -0.075(6) -0.032(6) -0.006(6)
C69 0.131(11) 0.143(10) 0.095(9) -0.088(7) -0.032(6) -0.002(6)
C68 0.118(10) 0.126(9) 0.079(9) -0.075(6) -0.029(6) -0.006(5)
C78 0.079(9) 0.120(9) 0.081(9) -0.058(6) -0.018(5) -0.014(5)
C77 0.093(9) 0.133(10) 0.091(9) -0.067(6) -0.025(6) -0.010(6)
C76 0.106(11) 0.136(11) 0.098(9) -0.076(7) -0.029(6) -0.008(6)
C75 0.120(11) 0.134(11) 0.099(10) -0.080(7) -0.032(6) -0.004(6)
C74 0.115(11) 0.123(10) 0.088(10) -0.076(6) -0.031(6) -0.005(6)
C73 0.091(10) 0.115(9) 0.073(9) -0.063(6) -0.021(5) -0.010(5)
C79 0.065(8) 0.118(11) 0.085(8) -0.024(6) -0.014(5) -0.021(7)
C84 0.078(9) 0.129(10) 0.104(8) -0.030(6) -0.007(5) -0.030(7)
C83 0.084(10) 0.143(11) 0.113(9) -0.038(6) -0.006(6) -0.030(7)
C82 0.077(9) 0.143(12) 0.103(10) -0.029(6) -0.011(6) -0.027(7)
C81 0.066(9) 0.140(13) 0.096(9) -0.027(7) -0.010(5) -0.020(8)
C80 0.054(8) 0.128(12) 0.083(8) -0.021(6) -0.010(5) -0.019(7)
C85 0.064(9) 0.125(12) 0.089(9) -0.024(6) -0.012(5) -0.025(7)
C90 0.087(11) 0.139(11) 0.111(10) -0.036(6) -0.011(6) -0.033(7)
C89 0.096(13) 0.147(13) 0.127(11) -0.042(7) -0.010(6) -0.036(8)
C88 0.071(11) 0.137(12) 0.114(10) -0.028(7) -0.007(6) -0.031(7)
C87 0.075(9) 0.139(12) 0.100(9) -0.030(7) -0.013(5) -0.025(7)
C86 0.070(8) 0.135(11) 0.090(8) -0.027(6) -0.010(5) -0.025(7)
C91 0.109(10) 0.106(8) 0.089(9) -0.040(6) -0.006(6) -0.006(5)
C96 0.109(11) 0.116(9) 0.091(9) -0.041(6) -0.006(6) -0.008(6)
C95 0.099(9) 0.108(9) 0.095(9) -0.031(5) -0.012(6) -0.006(5)
C94 0.096(9) 0.112(9) 0.099(9) -0.029(5) -0.011(6) -0.006(5)
C93 0.093(10) 0.108(9) 0.098(9) -0.029(6) -0.007(6) -0.007(6)
C92 0.100(10) 0.103(8) 0.091(8) -0.034(6) -0.005(6) -0.005(5)
C97 0.124(13) 0.120(11) 0.099(11) -0.052(7) -0.012(7) -0.005(7)
C98 0.094(10) 0.102(9) 0.093(9) -0.029(5) -0.011(6) -0.004(5)
C103 0.099(11) 0.106(9) 0.089(9) -0.032(5) -0.008(6) -0.007(5)
C102 0.110(12) 0.105(9) 0.095(10) -0.037(6) -0.010(6) -0.008(6)
C101 0.113(12) 0.110(10) 0.097(10) -0.041(6) -0.010(6) -0.010(6)
C100 0.116(11) 0.117(9) 0.099(10) -0.043(6) -0.012(6) -0.008(6)
C99 0.101(11) 0.113(9) 0.094(9) -0.034(6) -0.011(6) -0.007(6)
C104 0.095(13) 0.118(12) 0.107(12) -0.033(7) -0.010(7) -0.006(7)

loop_
_atom_type_symbol
_atom_type_scat_dispersion_real
_atom_type_scat_dispersion_imag
_atom_type_scat_Cromer_Mann_a1
_atom_type_scat_Cromer_Mann_a2
_atom_type_scat_Cromer_Mann_a3
_atom_type_scat_Cromer_Mann_a4
_atom_type_scat_Cromer_Mann_b1
_atom_type_scat_Cromer_Mann_b2
_atom_type_scat_Cromer_Mann_b3
_atom_type_scat_Cromer_Mann_b4
_atom_type_scat_Cromer_Mann_c
_atom_type_scat_source
_atom_type_scat_dispersion_source
C 0.01788 0.00908 2.31000 1.02000 1.58860 0.86500 20.84390 10.20750 0.56870 51.65120 0.21560 'International Tables Volume C Table 6.1.1.4 (pp. 500-502)' 'Brennan, Cowan, Rev. Sci. Instrum., 1992, 63, 850'
H 0.00000 0.00000 0.49300 0.32291 0.14019 0.04081 10.51090 26.12570 3.14236 57.79970 0.00304 'International Tables Volume C Table 6.1.1.4 (pp. 500-502)' 'Brennan, Cowan, Rev. Sci. Instrum., 1992, 63, 850'
K 0.38695 1.06752 8.21860 7.43980 1.05190 0.86590 12.79490 0.77480 213.18700 41.68410 1.42280 'International Tables Volume C Table 6.1.1.4 (pp. 500-502)' 'Brennan, Cowan, Rev. Sci. Instrum., 1992, 63, 850'
O 0.04960 0.03234 3.04850 2.28680 1.54630 0.86700 13.27710 5.70110 0.32390 32.90890 0.25080 'International Tables Volume C Table 6.1.1.4 (pp. 500-502)' 'Brennan, Cowan, Rev. Sci. Instrum., 1992, 63, 850'
Si 0.25463 0.33074 6.29150 3.03530 1.98910 1.54100 2.43860 32.33370 0.67850 81.69370 1.14070 'International Tables Volume C Table 6.1.1.4 (pp. 500-502)' 'Brennan, Cowan, Rev. Sci. Instrum., 1992, 63, 850'
Tb -9.04748 9.18885 25.89760 18.21850 14.31670 2.95354 2.24256 0.19614 12.66480 115.36200 3.58324 'International Tables Volume C Table 6.1.1.4 (pp. 500-502)' 'Brennan, Cowan, Rev. Sci. Instrum., 1992, 63, 850'

loop_
_exptl_crystal_face_index_h
_exptl_crystal_face_index_k
_exptl_crystal_face_index_l
_exptl_crystal_face_perp_dist
-1 2 -2 0.0726
1 -2 2 0.0469
1 -1 2 0.0485
0 -1 0 0.0502
0 1 0 0.0829
1 0 2 0.0680
1 -2 1 0.0509
1 1 2 0.0946
0 2 1 0.0865
0 -2 -1 0.0455
1 0 1 0.0773
-2 2 -1 0.0777
-1 2 0 0.0813
2 -2 1 0.0572
1 -2 -1 0.0523
2 0 1 0.0853
2 1 2 0.0992
-1 2 1 0.0824
-2 1 0 0.0829
-2 -1 -2 0.1088
0 -8 -6 0.0411
0 -1 -2 0.0484
1 1 -1 0.1101
6 9 1 0.0964
0 1 2 0.0895
-1 -1 1 0.0898
-4 -1 10 0.0758
0 1 -1 0.0704
-3 -1 -14 0.0596
0 -2 1 0.0538
2 -4 11 0.0526
4 4 14 0.0768
-1 0 1 0.0845
-8 -3 4 0.0852
-3 4 9 0.0800
-2 -4 11 0.0574
2 1 0 0.0962
-3 4 -9 0.0644

loop_
_geom_angle_atom_site_label_1
_geom_angle_atom_site_label_2
_geom_angle_atom_site_label_3
_geom_angle
_geom_angle_site_symmetry_1
_geom_angle_site_symmetry_3
_geom_angle_publ_flag
O2 Tb1 O1 123.6(2) . . ?
O3 Tb1 O1 112.0(2) . . ?
O3 Tb1 O2 119.6(2) . . ?
O4 Tb1 O1 90.0(2) . . ?
O4 Tb1 O2 98.1(2) . . ?
O4 Tb1 O3 104.0(3) . . ?
O4 K1 O1 68.90(18) . . ?
C13 K1 O1 55.50(18) . . ?
C13 K1 O4 115.3(2) . . ?
C14 K1 O1 64.9(2) . . ?
C14 K1 O4 104.7(3) . . ?
C14 K1 C13 24.6(3) . . ?
C91 K1 O1 106.9(3) . . ?
C91 K1 O4 91.5(3) . . ?
C91 K1 C13 132.2(3) . . ?
C91 K1 C14 156.5(4) . . ?
C96 K1 O1 86.9(3) . . ?
C96 K1 O4 97.7(4) . . ?
C96 K1 C13 108.8(4) . . ?
C96 K1 C14 133.4(4) . . ?
C96 K1 C91 24.67(16) . . ?
C95 K1 O1 87.8(3) . . ?
C95 K1 O4 120.5(4) . . ?
C95 K1 C13 89.5(4) . . ?
C95 K1 C14 113.4(4) . . ?
C95 K1 C91 43.1(3) . . ?
C95 K1 C96 24.6(2) . . ?
C98 K1 O1 113.6(5) . . ?
C98 K1 O4 131.5(5) . . ?
C98 K1 C13 101.3(5) . . ?
C98 K1 C14 120.4(5) . . ?
C98 K1 C91 40.2(5) . . ?
C98 K1 C96 38.1(6) . . ?
C98 K1 C95 26.0(7) . . ?
C103 K1 O1 130.4(4) . . ?
C103 K1 O4 115.2(5) . . ?
C103 K1 C13 124.9(5) . . ?
C103 K1 C14 140.0(6) . . ?
C103 K1 C91 29.6(4) . . ?
C103 K1 C96 43.9(5) . . ?
C103 K1 C95 45.7(5) . . ?
C103 K1 C98 24.7(2) . . ?
C102 K1 O1 119.2(5) . . ?
C102 K1 O4 91.3(5) . . ?
C102 K1 C13 142.3(4) . . ?
C102 K1 C14 163.5(5) . . ?
C102 K1 C91 13.3(5) . . ?
C102 K1 C96 37.7(5) . . ?
C102 K1 C95 53.1(5) . . ?
C102 K1 C98 43.2(3) . . ?
C102 K1 C103 24.4(2) . . ?
C100 K1 O1 80.5(5) . . ?
C100 K1 O4 94.5(6) . . ?
C100 K1 C13 105.5(5) . . ?
C100 K1 C14 129.8(5) . . ?
C100 K1 C91 29.7(6) . . ?
C100 K1 C96 6.4(6) . . ?
C100 K1 C95 26.4(8) . . ?
C100 K1 C98 43.4(4) . . ?
C100 K1 C103 50.3(4) . . ?
C100 K1 C102 42.9(3) . . ?
C99 K1 O1 89.4(5) . . ?
C99 K1 O4 119.1(6) . . ?
C99 K1 C13 92.4(5) . . ?
C99 K1 C14 116.3(5) . . ?
C99 K1 C91 40.2(6) . . ?
C99 K1 C96 22.3(7) . . ?
C99 K1 C95 2.9(7) . . ?
C99 K1 C98 24.8(3) . . ?
C99 K1 C103 43.4(4) . . ?
C99 K1 C102 50.3(3) . . ?
C99 K1 C100 24.6(3) . . ?
C12 Si1 O1 115.6(3) . . ?
C13 Si1 O1 106.0(4) . . ?
C13 Si1 C12 106.7(4) . . ?
C19 Si1 O1 111.3(3) . . ?
C19 Si1 C12 107.6(4) . . ?
C19 Si1 C13 109.3(4) . . ?
C30 Si2 O2 110.2(4) . . ?
C31 Si2 O2 109.9(4) . . ?
C31 Si2 C30 112.6(4) . . ?
C37 Si2 O2 111.5(4) . . ?
C37 Si2 C30 105.6(4) . . ?
C37 Si2 C31 107.0(4) . . ?
C48 Si3 O3 111.3(3) . . ?
C49 Si3 O3 109.1(4) . . ?
C49 Si3 C48 107.1(4) . . ?
C55 Si3 O3 111.2(4) . . ?
C55 Si3 C48 108.8(4) . . ?
C55 Si3 C49 109.2(4) . . ?
C61 Si4 O4 111.8(4) . . ?
C67 Si4 O4 109.4(7) . . ?
C67 Si4 C61 106.4(8) . . ?
C73 Si4 O4 112.9(10) . . ?
C73 Si4 C61 107.5(11) . . ?
C73 Si4 C67 5.0(16) . . ?
C79 Si4 O4 111.7(9) . . ?
C79 Si4 C61 101.1(9) . . ?
C79 Si4 C67 116.1(10) . . ?
C79 Si4 C73 111.1(13) . . ?
C85 Si4 O4 112.9(13) . . ?
C85 Si4 C61 108.4(13) . . ?
C85 Si4 C67 107.7(13) . . ?
C85 Si4 C73 102.8(15) . . ?
C85 Si4 C79 9.3(17) . . ?
K1 O1 Tb1 97.2(2) . . ?
Si1 O1 Tb1 155.6(4) . . ?
Si1 O1 K1 105.4(3) . . ?
Si2 O2 Tb1 157.4(4) . . ?
Si3 O3 Tb1 164.0(4) . . ?
K1 O4 Tb1 102.4(2) . . ?
Si4 O4 Tb1 138.8(4) . . ?
Si4 O4 K1 118.7(4) . . ?
C6 C1 C2 117.8(7) . . ?
C7 C1 C2 118.7(7) . . ?
C7 C1 C6 123.3(7) . . ?
C3 C2 C1 120.3(8) . . ?
C4 C3 C2 119.7(7) . . ?
C25 C3 C2 118.1(7) . . ?
C25 C3 C4 122.1(7) . . ?
C5 C4 C3 121.1(7) . . ?
C6 C5 C4 118.2(7) . . ?
C43 C5 C4 119.6(7) . . ?
C43 C5 C6 122.0(7) . . ?
C5 C6 C1 122.9(8) . . ?
C8 C7 C1 118.6(7) . . ?
C12 C7 C1 122.4(7) . . ?
C12 C7 C8 118.9(7) . . ?
C9 C8 C7 122.9(9) . . ?
C10 C9 C8 118.3(9) . . ?
C11 C10 C9 118.9(8) . . ?
C12 C11 C10 123.9(9) . . ?
C7 C12 Si1 125.0(6) . . ?
C11 C12 Si1 118.0(6) . . ?
C11 C12 C7 117.0(8) . . ?
Si1 C13 K1 86.8(3) . . ?
C14 C13 K1 83.5(6) . . ?
C14 C13 Si1 118.5(7) . . ?
C18 C13 K1 95.7(6) . . ?
C18 C13 Si1 125.0(8) . . ?
C18 C13 C14 116.4(9) . . ?
C13 C14 K1 71.9(6) . . ?
C15 C14 K1 102.5(8) . . ?
C15 C14 C13 122.0(12) . . ?
C16 C15 C14 121.6(13) . . ?
C17 C16 C15 118.9(12) . . ?
C18 C17 C16 119.6(13) . . ?
C17 C18 C13 121.5(12) . . ?
C20 C19 Si1 119.9(6) . . ?
C24 C19 Si1 122.5(6) . . ?
C24 C19 C20 117.4(8) . . ?
C21 C20 C19 120.7(9) . . ?
C22 C21 C20 120.2(10) . . ?
C23 C22 C21 121.2(10) . . ?
C24 C23 C22 118.6(10) . . ?
C23 C24 C19 121.8(10) . . ?
C26 C25 C3 117.8(7) . . ?
C30 C25 C3 121.8(7) . . ?
C30 C25 C26 120.3(7) . . ?
C27 C26 C25 121.6(8) . . ?
C28 C27 C26 119.5(8) . . ?
C29 C28 C27 119.6(8) . . ?
C30 C29 C28 122.7(9) . . ?
C25 C30 Si2 124.6(6) . . ?
C29 C30 Si2 119.0(6) . . ?
C29 C30 C25 116.0(7) . . ?
C32 C31 Si2 125.3(7) . . ?
C36 C31 Si2 119.7(8) . . ?
C36 C31 C32 115.0(9) . . ?
C33 C32 C31 124.9(10) . . ?
C34 C33 C32 118.8(11) . . ?
C35 C34 C33 119.0(10) . . ?
C36 C35 C34 120.3(11) . . ?
C35 C36 C31 121.8(11) . . ?
C38 C37 Si2 121.8(8) . . ?
C42 C37 Si2 117.9(8) . . ?
C42 C37 C38 120.2(10) . . ?
C39 C38 C37 119.5(11) . . ?
C40 C39 C38 119.9(12) . . ?
C41 C40 C39 121.7(12) . . ?
C42 C41 C40 118.1(12) . . ?
C41 C42 C37 120.5(12) . . ?
C44 C43 C5 115.7(7) . . ?
C48 C43 C5 123.9(8) . . ?
C48 C43 C44 120.3(8) . . ?
C45 C44 C43 119.5(9) . . ?
C46 C45 C44 121.7(10) . . ?
C47 C46 C45 118.5(9) . . ?
C48 C47 C46 122.3(8) . . ?
C43 C48 Si3 124.6(7) . . ?
C47 C48 Si3 117.7(7) . . ?
C47 C48 C43 117.4(9) . . ?
C50 C49 Si3 124.1(7) . . ?
C54 C49 Si3 120.1(8) . . ?
C54 C49 C50 115.4(9) . . ?
C51 C50 C49 123.0(10) . . ?
C52 C51 C50 120.4(11) . . ?
C53 C52 C51 117.7(11) . . ?
C54 C53 C52 122.0(11) . . ?
C53 C54 C49 121.5(10) . . ?
C56 C55 Si3 120.8(8) . . ?
C60 C55 Si3 121.8(8) . . ?
C60 C55 C56 117.3(10) . . ?
C57 C56 C55 122.0(12) . . ?
C58 C57 C56 119.0(13) . . ?
C59 C58 C57 121.0(12) . . ?
C60 C59 C58 120.2(14) . . ?
C59 C60 C55 120.5(13) . . ?
C62 C61 Si4 121.4(8) . . ?
C66 C61 Si4 123.1(9) . . ?
C66 C61 C62 115.2(11) . . ?
C63 C62 C61 123.8(12) . . ?
C64 C63 C62 119.7(12) . . ?
C65 C64 C63 118.8(12) . . ?
C66 C65 C64 121.9(13) . . ?
C65 C66 C61 120.7(12) . . ?
C72 C67 Si4 116.7 . . ?
C68 C67 Si4 123.2 . . ?
C68 C67 C72 120.0 . . ?
C71 C72 C67 120.00000000(3) . . ?
C70 C71 C72 120.0 . . ?
C69 C70 C71 120.0 . . ?
C68 C69 C70 120.00000000(2) . . ?
C69 C68 C67 120.0 . . ?
C73 C78 C77 120.0 . . ?
C76 C77 C78 120.00000(16) . . ?
C75 C76 C77 120.00000000(4) . . ?
C74 C75 C76 120.0 . . ?
C73 C74 C75 120.0 . . ?
C78 C73 Si4 125.4(17) . . ?
C74 C73 Si4 114.6(17) . . ?
C74 C73 C78 120.0 . . ?
C84 C79 Si4 122.7 . . ?
C80 C79 Si4 117.3 . . ?
C80 C79 C84 120.0 . . ?
C83 C84 C79 120.0 . . ?
C82 C83 C84 120.0 . . ?
C81 C82 C83 120.0 . . ?
C80 C81 C82 120.0 . . ?
C81 C80 C79 120.0 . . ?
C80 H80 K1 105.0(3) . . ?
C90 C85 Si4 118.0 . . ?
C86 C85 Si4 122.0 . . ?
C86 C85 C90 120.0 . . ?
C89 C90 C85 120.0 . . ?
C88 C89 C90 120.0 . . ?
C87 C88 C89 120.0 . . ?
C86 C87 C88 120.0 . . ?
C87 C86 C85 120.00000(15) . . ?
C96 C91 K1 76.5 . . ?
C92 C91 K1 81.1 . . ?
C92 C91 C96 120.0 . . ?
C97 C91 K1 107.5(14) . . ?
C97 C91 C96 118.1(15) . . ?
C97 C91 C92 121.6(15) . . ?
C91 C96 K1 78.9(8) . . ?
C95 C96 K1 79.8(7) . . ?
C95 C96 C91 120.000000000(17) . . ?
C96 C95 K1 75.6(7) . . ?
C94 C95 K1 81.2(7) . . ?
C94 C95 C96 120.0 . . ?
C93 C94 C95 120.0 . . ?
C92 C93 C94 120.0 . . ?
C93 C92 C91 120.00000000(2) . . ?
C103 C98 K1 79.0 . . ?
C99 C98 K1 77.6 . . ?
C99 C98 C103 120.0 . . ?
C104 C98 K1 112(2) . . ?
C104 C98 C103 124(2) . . ?
C104 C98 C99 116(2) . . ?
C98 C103 K1 76.3(13) . . ?
C102 C103 K1 79.2(10) . . ?
C102 C103 C98 120.00000000(3) . . ?
C103 C102 K1 76.4(10) . . ?
C101 C102 K1 77.9(12) . . ?
C101 C102 C103 120.0 . . ?
C100 C101 C102 120.00000000(3) . . ?
C101 C100 K1 79.2(12) . . ?
C99 C100 K1 76.3(10) . . ?
C99 C100 C101 120.0 . . ?
C98 C99 K1 77.6(11) . . ?
C100 C99 K1 79.1(10) . . ?
C100 C99 C98 120.0 . . ?

loop_
_geom_bond_atom_site_label_1
_geom_bond_atom_site_label_2
_geom_bond_distance
_geom_bond_site_symmetry_2
_geom_bond_publ_flag
Tb1 O1 2.190(5) . ?
Tb1 O2 2.141(6) . ?
Tb1 O3 2.129(6) . ?
Tb1 O4 2.181(7) . ?
K1 O1 2.811(7) . ?
K1 O4 2.646(7) . ?
K1 C13 3.143(9) . ?
K1 C14 3.285(11) . ?
K1 C91 3.27(2) . ?
K1 C96 3.24(3) . ?
K1 C95 3.29(3) . ?
K1 C98 3.24(3) . ?
K1 C103 3.27(3) . ?
K1 C102 3.31(3) . ?
K1 C100 3.27(4) . ?
K1 C99 3.24(4) . ?
Si1 O1 1.590(5) . ?
Si1 C12 1.907(9) . ?
Si1 C13 1.892(8) . ?
Si1 C19 1.882(8) . ?
Si2 O2 1.594(6) . ?
Si2 C30 1.896(8) . ?
Si2 C31 1.888(9) . ?
Si2 C37 1.898(9) . ?
Si3 O3 1.586(6) . ?
Si3 C48 1.905(10) . ?
Si3 C49 1.883(10) . ?
Si3 C55 1.885(9) . ?
Si4 O4 1.597(7) . ?
Si4 C61 1.856(12) . ?
Si4 C67 1.895(11) . ?
Si4 C73 1.885(16) . ?
Si4 C79 1.919(10) . ?
Si4 C85 1.915(14) . ?
C1 C2 1.393(11) . ?
C1 C6 1.394(11) . ?
C1 C7 1.483(11) . ?
C2 C3 1.402(10) . ?
C3 C4 1.374(12) . ?
C3 C25 1.487(11) . ?
C4 C5 1.394(11) . ?
C5 C6 1.369(11) . ?
C5 C43 1.500(11) . ?
C7 C8 1.397(12) . ?
C7 C12 1.408(11) . ?
C8 C9 1.358(12) . ?
C9 C10 1.414(14) . ?
C10 C11 1.355(13) . ?
C11 C12 1.391(11) . ?
C13 C14 1.377(14) . ?
C13 C18 1.372(13) . ?
C14 C15 1.378(16) . ?
C15 C16 1.34(2) . ?
C16 C17 1.37(2) . ?
C17 C18 1.415(15) . ?
C19 C20 1.406(12) . ?
C19 C24 1.375(12) . ?
C20 C21 1.375(13) . ?
C21 C22 1.359(15) . ?
C22 C23 1.366(17) . ?
C23 C24 1.398(16) . ?
C25 C26 1.393(11) . ?
C25 C30 1.416(12) . ?
C26 C27 1.375(12) . ?
C27 C28 1.371(14) . ?
C28 C29 1.395(13) . ?
C29 C30 1.403(11) . ?
C31 C32 1.378(14) . ?
C31 C36 1.380(13) . ?
C32 C33 1.367(15) . ?
C33 C34 1.366(17) . ?
C34 C35 1.386(18) . ?
C35 C36 1.386(15) . ?
C37 C38 1.372(15) . ?
C37 C42 1.366(14) . ?
C38 C39 1.407(16) . ?
C39 C40 1.340(18) . ?
C40 C41 1.385(18) . ?
C41 C42 1.403(15) . ?
C43 C44 1.421(12) . ?
C43 C48 1.383(12) . ?
C44 C45 1.364(13) . ?
C45 C46 1.363(14) . ?
C46 C47 1.391(14) . ?
C47 C48 1.399(12) . ?
C49 C50 1.371(14) . ?
C49 C54 1.411(14) . ?
C50 C51 1.390(14) . ?
C51 C52 1.373(16) . ?
C52 C53 1.371(16) . ?
C53 C54 1.368(15) . ?
C55 C56 1.378(14) . ?
C55 C60 1.384(15) . ?
C56 C57 1.378(15) . ?
C57 C58 1.36(2) . ?
C58 C59 1.34(2) . ?
C59 C60 1.387(17) . ?
C61 C62 1.398(16) . ?
C61 C66 1.417(16) . ?
C62 C63 1.377(17) . ?
C63 C64 1.377(18) . ?
C64 C65 1.374(19) . ?
C65 C66 1.388(18) . ?
C67 C72 1.3900 . ?
C67 C68 1.3900 . ?
C72 C71 1.3900 . ?
C71 C70 1.3900 . ?
C70 C69 1.3900 . ?
C69 C68 1.3900 . ?
C78 C77 1.3900 . ?
C78 C73 1.3900 . ?
C77 C76 1.3900 . ?
C76 C75 1.3900 . ?
C75 C74 1.3900 . ?
C74 C73 1.3900 . ?
C79 C84 1.3900 . ?
C79 C80 1.3900 . ?
C84 C83 1.3900 . ?
C83 C82 1.3900 . ?
C82 C81 1.3900 . ?
C81 C80 1.3900 . ?
C85 C90 1.3900 . ?
C85 C86 1.3900 . ?
C90 C89 1.3900 . ?
C89 C88 1.3900 . ?
C88 C87 1.3900 . ?
C87 C86 1.3900 . ?
C91 C96 1.3900 . ?
C91 C92 1.3900 . ?
C91 C97 1.53(2) . ?
C96 C95 1.3900 . ?
C95 C94 1.3900 . ?
C94 C93 1.3900 . ?
C93 C92 1.3900 . ?
C98 C103 1.3900 . ?
C98 C99 1.3900 . ?
C98 C104 1.50(3) . ?
C103 C102 1.3900 . ?
C102 C101 1.3900 . ?
C101 C100 1.3900 . ?
C100 C99 1.3900 . ?

loop_
_geom_torsion_atom_site_label_1
_geom_torsion_atom_site_label_2
_geom_torsion_atom_site_label_3
_geom_torsion_atom_site_label_4
_geom_torsion
_geom_torsion_site_symmetry_1
_geom_torsion_site_symmetry_2
_geom_torsion_site_symmetry_3
_geom_torsion_site_symmetry_4
_geom_torsion_publ_flag
Tb1 O1 Si1 C12 14.4(10) . . . . ?
Tb1 O1 Si1 C13 132.4(9) . . . . ?
Tb1 O1 Si1 C19 -108.8(9) . . . . ?
Tb1 O2 Si2 C30 62.1(10) . . . . ?
Tb1 O2 Si2 C31 -62.5(10) . . . . ?
Tb1 O2 Si2 C37 179.0(9) . . . . ?
Tb1 O3 Si3 C48 41.3(15) . . . . ?
Tb1 O3 Si3 C49 159.3(14) . . . . ?
Tb1 O3 Si3 C55 -80.2(14) . . . . ?
Tb1 O4 Si4 C61 -87.3(7) . . . . ?
Tb1 O4 Si4 C67 30.4(10) . . . . ?
Tb1 O4 Si4 C73 34.2(13) . . . . ?
Tb1 O4 Si4 C79 160.3(10) . . . . ?
Tb1 O4 Si4 C85 150.3(13) . . . . ?
K1 O1 Si1 C12 -142.8(3) . . . . ?
K1 O1 Si1 C13 -24.8(4) . . . . ?
K1 O1 Si1 C19 94.0(3) . . . . ?
K1 O4 Si4 C61 87.3(5) . . . . ?
K1 O4 Si4 C67 -155.0(8) . . . . ?
K1 O4 Si4 C73 -151.3(12) . . . . ?
K1 O4 Si4 C79 -25.1(9) . . . . ?
K1 O4 Si4 C85 -35.1(13) . . . . ?
K1 C13 C14 C15 93.8(7) . . . . ?
K1 C13 C18 C17 -86.7(8) . . . . ?
K1 C14 C13 Si1 82.8(3) . . . . ?
K1 C14 C13 C18 -93.2(6) . . . . ?
K1 C14 C15 C16 78.1(9) . . . . ?
K1 C91 C96 C95 71.2(12) . . . . ?
K1 C91 C92 C93 -68.7(11) . . . . ?
K1 C96 C91 C92 -71.2(14) . . . . ?
K1 C96 C91 C97 102.9(14) . . . . ?
K1 C96 C95 C94 70.7(12) . . . . ?
K1 C95 C96 C91 -70.7(14) . . . . ?
K1 C95 C94 C93 67.7(15) . . . . ?
K1 C98 C103 C102 68.7(18) . . . . ?
K1 C98 C99 C100 -69.4(17) . . . . ?
K1 C103 C98 C99 -69(2) . . . . ?
K1 C103 C98 C104 109(2) . . . . ?
K1 C103 C102 C101 67.1(19) . . . . ?
K1 C102 C103 C98 -67(2) . . . . ?
K1 C102 C101 C100 66(2) . . . . ?
K1 C100 C101 C102 -67(2) . . . . ?
K1 C100 C99 C98 69(2) . . . . ?
K1 C99 C98 C103 69(2) . . . . ?
K1 C99 C98 C104 -109(2) . . . . ?
K1 C99 C100 C101 -69(2) . . . . ?
Si1 C12 C7 C1 -3.8(8) . . . . ?
Si1 C12 C7 C8 178.7(7) . . . . ?
Si1 C12 C11 C10 -179.0(7) . . . . ?
Si1 C13 C14 C15 176.6(9) . . . . ?
Si1 C13 C18 C17 -176.9(9) . . . . ?
Si1 C19 C20 C21 -174.5(8) . . . . ?
Si1 C19 C24 C23 173.3(8) . . . . ?
Si2 C30 C25 C3 -14.7(8) . . . . ?
Si2 C30 C25 C26 168.5(6) . . . . ?
Si2 C30 C29 C28 -171.3(7) . . . . ?
Si2 C31 C32 C33 -178.0(9) . . . . ?
Si2 C31 C36 C35 178.3(8) . . . . ?
Si2 C37 C38 C39 178.2(9) . . . . ?
Si2 C37 C42 C41 179.0(8) . . . . ?
Si3 C48 C43 C5 -15.7(8) . . . . ?
Si3 C48 C43 C44 169.0(7) . . . . ?
Si3 C48 C47 C46 -170.5(7) . . . . ?
Si3 C49 C50 C51 175.2(8) . . . . ?
Si3 C49 C54 C53 -172.6(9) . . . . ?
Si3 C55 C56 C57 -175.6(9) . . . . ?
Si3 C55 C60 C59 173.8(11) . . . . ?
Si4 C61 C62 C63 173.3(10) . . . . ?
Si4 C61 C66 C65 -174.4(11) . . . . ?
Si4 C67 C72 C71 178.8(6) . . . . ?
Si4 C67 C68 C69 -178.7(6) . . . . ?
Si4 C73 C78 C77 -178.0(9) . . . . ?
Si4 C73 C74 C75 178.2(9) . . . . ?
Si4 C79 C84 C83 -179.2(5) . . . . ?
Si4 C79 C80 C81 179.3(5) . . . . ?
Si4 C85 C90 C89 179.4(8) . . . . ?
Si4 C85 C86 C87 -179.4(8) . . . . ?
C1 C2 C3 C4 -2.2(9) . . . . ?
C1 C2 C3 C25 -178.2(7) . . . . ?
C1 C6 C5 C4 0.7(10) . . . . ?
C1 C6 C5 C43 176.6(8) . . . . ?
C1 C7 C8 C9 -177.3(8) . . . . ?
C1 C7 C12 C11 177.6(8) . . . . ?
C2 C3 C4 C5 0.7(9) . . . . ?
C2 C3 C25 C26 131.2(8) . . . . ?
C2 C3 C25 C30 -45.7(9) . . . . ?
C3 C4 C5 C6 0.1(10) . . . . ?
C3 C4 C5 C43 -175.9(8) . . . . ?
C3 C25 C26 C27 -172.5(7) . . . . ?
C3 C25 C30 C29 172.6(8) . . . . ?
C4 C5 C43 C44 128.8(8) . . . . ?
C4 C5 C43 C48 -46.7(9) . . . . ?
C5 C43 C44 C45 -175.0(8) . . . . ?
C5 C43 C48 C47 170.7(8) . . . . ?
C7 C8 C9 C10 -0.6(10) . . . . ?
C7 C12 C11 C10 -0.2(9) . . . . ?
C8 C9 C10 C11 0.4(11) . . . . ?
C9 C10 C11 C12 -0.0(11) . . . . ?
C13 C14 C15 C16 1.8(14) . . . . ?
C13 C18 C17 C16 -0.4(13) . . . . ?
C14 C15 C16 C17 -3.4(15) . . . . ?
C15 C16 C17 C18 2.7(15) . . . . ?
C19 C20 C21 C22 0.6(11) . . . . ?
C19 C24 C23 C22 1.6(11) . . . . ?
C20 C21 C22 C23 0.1(13) . . . . ?
C21 C22 C23 C24 -1.1(13) . . . . ?
C25 C26 C27 C28 -1.9(10) . . . . ?
C25 C30 C29 C28 1.9(10) . . . . ?
C26 C27 C28 C29 -0.5(11) . . . . ?
C27 C28 C29 C30 0.5(12) . . . . ?
C31 C32 C33 C34 -3.5(13) . . . . ?
C31 C36 C35 C34 3.0(13) . . . . ?
C32 C33 C34 C35 2.9(14) . . . . ?
C33 C34 C35 C36 -2.7(15) . . . . ?
C37 C38 C39 C40 2.4(13) . . . . ?
C37 C42 C41 C40 3.1(12) . . . . ?
C38 C39 C40 C41 -1.4(15) . . . . ?
C39 C40 C41 C42 -1.3(15) . . . . ?
C43 C44 C45 C46 4.6(11) . . . . ?
C43 C48 C47 C46 3.5(10) . . . . ?
C44 C45 C46 C47 -5.7(11) . . . . ?
C45 C46 C47 C48 1.6(12) . . . . ?
C49 C50 C51 C52 -4.6(13) . . . . ?
C49 C54 C53 C52 -1.3(14) . . . . ?
C50 C51 C52 C53 3.0(13) . . . . ?
C51 C52 C53 C54 -0.1(14) . . . . ?
C55 C56 C57 C58 1.5(13) . . . . ?
C55 C60 C59 C58 2.1(16) . . . . ?
C56 C57 C58 C59 -1.4(15) . . . . ?
C57 C58 C59 C60 -0.3(17) . . . . ?
C61 C62 C63 C64 1.0(14) . . . . ?
C61 C66 C65 C64 1.6(15) . . . . ?
C62 C63 C64 C65 -0.6(16) . . . . ?
C63 C64 C65 C66 -0.7(16) . . . . ?
C67 C72 C71 C70 -0(2) . . . . ?
C67 C68 C69 C70 -0.0(17) . . . . ?
C72 C71 C70 C69 -0.0(17) . . . . ?
C71 C70 C69 C68 0.0(16) . . . . ?
C78 C77 C76 C75 -0(3) . . . . ?
C78 C73 C74 C75 0(2) . . . . ?
C77 C76 C75 C74 0(2) . . . . ?
C76 C75 C74 C73 -0(3) . . . . ?
C79 C84 C83 C82 0.0(17) . . . . ?
C79 C80 C81 C82 -0.0(16) . . . . ?
C84 C83 C82 C81 -0.0(16) . . . . ?
C83 C82 C81 C80 0.0(18) . . . . ?
C85 C90 C89 C88 0(3) . . . . ?
C85 C86 C87 C88 -0(2) . . . . ?
C90 C89 C88 C87 -0(2) . . . . ?
C89 C88 C87 C86 0(3) . . . . ?
C91 C96 C95 C94 0.0(18) . . . . ?
C91 C92 C93 C94 -0(2) . . . . ?
C96 C95 C94 C93 -0(2) . . . . ?
C95 C94 C93 C92 0.0(16) . . . . ?
C98 C103 C102 C101 0(3) . . . . ?
C98 C99 C100 C101 -0(3) . . . . ?
C103 C102 C101 C100 -0(3) . . . . ?
C102 C101 C100 C99 0(2) . . . . ?

loop_
_restr_equal_distance_atom_site_label_1
_restr_equal_distance_atom_site_label_2
_restr_equal_distance_site_symmetry_2
_restr_equal_distance_class_id
Si4 C67 1 1
Si4 C73 1 1
Si4 C79 1 1
Si4 C85 1 1
C97 C91 1 2
C98 C104 1 2

loop_
_restr_equal_distance_class_class_id
_restr_equal_distance_class_target_weight_param
_restr_equal_distance_class_average
_restr_equal_distance_class_esd
_restr_equal_distance_class_diff_max
1 0.0200 1.9036 0.0142 0.0188
2 0.0200 1.5138 0.0114 0.0114

loop_
_restr_U_similar_atom_site_label_1
_restr_U_similar_atom_site_label_2
_restr_U_similar_weight_param
C55 C56 0.0200
C55 C60 0.0200
C56 C57 0.0200
C57 C58 0.0200
C58 C59 0.0200
C59 C60 0.0200
C67 C72 0.0200
C67 C68 0.0200
C67 C78 0.0200
C67 C74 0.0200
C67 C73 0.0200
C72 C71 0.0200
C72 C78 0.0200
C72 C77 0.0200
C72 C73 0.0200
C71 C70 0.0200
C71 C78 0.0200
C71 C77 0.0200
C71 C76 0.0200
C70 C69 0.0200
C70 C77 0.0200
C70 C76 0.0200
C70 C75 0.0200
C69 C68 0.0200
C69 C76 0.0200
C69 C75 0.0200
C69 C74 0.0200
C68 C75 0.0200
C68 C74 0.0200
C68 C73 0.0200
C78 C77 0.0200
C78 C73 0.0200
C77 C76 0.0200
C76 C75 0.0200
C75 C74 0.0200
C74 C73 0.0200
C79 C84 0.0200
C79 C80 0.0200
C79 C85 0.0200
C79 C90 0.0200
C79 C86 0.0200
C84 C83 0.0200
C84 C85 0.0200
C84 C90 0.0200
C84 C89 0.0200
C84 C88 0.0200
C84 C86 0.0200
C83 C82 0.0200
C83 C90 0.0200
C83 C89 0.0200
C83 C88 0.0200
C83 C87 0.0200
C82 C81 0.0200
C82 C88 0.0200
C82 C87 0.0200
C82 C86 0.0200
C81 C80 0.0200
C81 C87 0.0200
C81 C86 0.0200
C80 C85 0.0200
C80 C87 0.0200
C80 C86 0.0200
C85 C90 0.0200
C85 C86 0.0200
C90 C89 0.0200
C89 C88 0.0200
C88 C87 0.0200
C87 C86 0.0200
C91 C96 0.0200
C91 C92 0.0200
C91 C97 0.0200
C91 C103 0.0200
C91 C102 0.0200
C91 C101 0.0200
C91 C100 0.0200
C96 C95 0.0200
C96 C101 0.0200
C96 C100 0.0200
C96 C99 0.0200
C95 C94 0.0200
C95 C98 0.0200
C95 C100 0.0200
C95 C99 0.0200
C94 C93 0.0200
C94 C98 0.0200
C94 C103 0.0200
C94 C99 0.0200
C94 C104 0.0200
C93 C92 0.0200
C93 C98 0.0200
C93 C103 0.0200
C93 C104 0.0200
C92 C98 0.0200
C92 C103 0.0200
C92 C102 0.0200
C97 C102 0.0200
C97 C101 0.0200
C98 C103 0.0200
C98 C99 0.0200
C98 C104 0.0200
C103 C102 0.0200
C102 C101 0.0200
C101 C100 0.0200
C100 C99 0.0200

loop_
_exptl_oxdiff_crystal_face_indexfrac_h
_exptl_oxdiff_crystal_face_indexfrac_k
_exptl_oxdiff_crystal_face_indexfrac_l
_exptl_oxdiff_crystal_face_x
_exptl_oxdiff_crystal_face_y
_exptl_oxdiff_crystal_face_z
-0.9997 2.0003 -1.9993 -0.1583 0.2776 0.1449
0.9997 -2.0003 1.9993 0.1583 -0.2776 -0.1449
0.9998 -1.0002 1.9995 0.1260 -0.2083 -0.0499
-0.0001 -1.0001 -0.0002 0.0323 -0.0693 -0.0951
0.0001 1.0001 0.0002 -0.0323 0.0693 0.0951
0.9999 -0.0001 1.9996 0.0936 -0.1390 0.0452
0.9997 -2.0002 0.9994 0.1731 -0.2125 -0.1768
1.0000 0.9999 1.9998 0.0613 -0.0697 0.1403
0.0002 2.0001 1.0002 -0.0795 0.0735 0.2220
-0.0002 -2.0001 -1.0002 0.0795 -0.0735 -0.2220
0.9999 -0.0001 0.9997 0.1085 -0.0739 0.0134
-1.9997 2.0003 -0.9992 -0.2965 0.2213 0.1952
-0.9998 2.0002 0.0005 -0.1880 0.1474 0.2086
1.9997 -2.0003 0.9992 0.2965 -0.2213 -0.1952
0.9998 -2.0002 -1.0004 0.2029 -0.0823 -0.2405
1.9999 -0.0002 0.9996 0.2319 -0.0826 -0.0051
2.0000 0.9999 1.9996 0.1847 -0.0784 0.1218
-0.9998 2.0002 1.0004 -0.2029 0.0823 0.2405
-1.9998 1.0002 0.0005 -0.2790 0.0869 0.1320
-2.0000 -0.9999 -1.9996 -0.1847 0.0784 -0.1218
0.4166 -7.5221 -5.9874 0.3836 -0.1353 -0.9135
-0.0001 -1.0000 -2.0000 0.0621 0.0609 -0.1588
1.0001 1.0000 -0.9999 0.1059 0.1257 0.0448
6.0926 8.7272 1.1593 0.4522 0.4762 0.7542
0.0001 1.0000 2.0000 -0.0621 -0.0609 0.1588
-1.0001 -1.0000 0.9999 -0.1059 -0.1257 -0.0448
-4.0792 -0.5017 10.4181 -0.6418 -0.6774 0.3594
0.0001 1.0001 -0.9998 -0.0175 0.1344 0.0632
-3.3177 -1.3792 -13.9654 -0.1571 0.8429 -0.5147
-0.0002 -2.0002 0.9996 0.0498 -0.2038 -0.1583
1.7134 -3.9714 10.6007 0.1822 -0.9807 -0.0716
3.7012 4.1500 13.6905 0.1189 -0.6362 0.7623
-1.0000 0.0000 1.0001 -0.1382 -0.0564 0.0503
-7.7234 -2.7412 4.0051 -0.9236 -0.3831 0.0095
-2.8106 4.2981 8.8861 -0.6178 -0.2560 0.7435
-1.5840 -3.8955 10.9995 -0.2330 -0.9724 0.0092
2.0000 0.9999 -0.0002 0.2144 0.0518 0.0582
-3.1687 3.9686 -9.4010 -0.3795 0.9151 0.1364

loop_
_atom_site_anharm_gc_c_label
_atom_site_anharm_gc_c_111
_atom_site_anharm_gc_c_112
_atom_site_anharm_gc_c_113
_atom_site_anharm_gc_c_122
_atom_site_anharm_gc_c_123
_atom_site_anharm_gc_c_133
_atom_site_anharm_gc_c_222
_atom_site_anharm_gc_c_223
_atom_site_anharm_gc_c_233
_atom_site_anharm_gc_c_333
Tb1 -0.00000056(16) 0.00000050(14) 0.00000045(7) -0.0000005(2) -0.00000014(6) -0.00000072(6) 0.0000007(5) 0.00000009(11) 0.00000024(6) 0.00000098(8)

loop_
_atom_site_anharm_gc_d_label
_atom_site_anharm_gc_d_1111
_atom_site_anharm_gc_d_1112
_atom_site_anharm_gc_d_1113
_atom_site_anharm_gc_d_1122
_atom_site_anharm_gc_d_1123
_atom_site_anharm_gc_d_1133
_atom_site_anharm_gc_d_1222
_atom_site_anharm_gc_d_1223
_atom_site_anharm_gc_d_1233
_atom_site_anharm_gc_d_1333
_atom_site_anharm_gc_d_2222
_atom_site_anharm_gc_d_2223
_atom_site_anharm_gc_d_2233
_atom_site_anharm_gc_d_2333
_atom_site_anharm_gc_d_3333
Tb1 -0.000000003(11) -0.000000056(9) -0.000000012(4) 0.000000142(11) 0.000000001(3) -0.000000009(3) -0.00000042(2) -0.000000004(4) 0.000000037(2) -0.000000033(3) 0.00000149(6) -0.000000040(11) -0.000000021(3) -0.000000014(3) 0.000000077(5)

loop_
_smtbx_masks_void_nr
_smtbx_masks_void_average_x
_smtbx_masks_void_average_y
_smtbx_masks_void_average_z
_smtbx_masks_void_volume
_smtbx_masks_void_count_electrons
_smtbx_masks_void_content
1 -0.589 0.000 0.000 341.8 45.9 '1 toluene'
